data_4512722
loop_
_publ_author_name
'Casta\~neda, Ra\'ul'
'Yakovenko, Andrey A.'
'Draguta, Sergiu'
'Fonari, Marina S.'
'Antipin, Mikhail Yu.'
'Timofeeva, Tatiana V.'

_publ_section_title
;
 Structural Diversity in the Complexes of Trimeric Perfluoro-o-phenylene
 Mercury with Tetrathia- and Tetramethyltetraselenafulvalene
;
_journal_issue 3
_journal_name_full 'Crystal Growth &amp; Design'
_journal_page_first 1022
_journal_paper_doi 10.1021/cg501594t
_journal_volume 15
_journal_year 2015
_chemical_formula_moiety 'C18 F12 Hg3, C6 H4 S4'
_chemical_formula_sum 'C24 H4 F12 Hg3 S4'
_chemical_formula_weight 1250.28
_chemical_name_systematic
;
 ? 
;
_space_group_crystal_system monoclinic
_space_group_IT_number 14
_space_group_name_Hall '-P 2ybc'
_space_group_name_H-M_alt 'P 1 21/c 1'
_symmetry_space_group_name_Hall '-P 2ybc'
_symmetry_space_group_name_H-M 'P 1 21/c 1'
_atom_sites_solution_hydrogens geom
_atom_sites_solution_primary direct
_atom_sites_solution_secondary difmap
_audit_creation_date 2014-10-19
_audit_creation_method
;
Olex2 1.2
(compiled 2014.07.22 svn.r2960 for OlexSys, GUI svn.r4862)
;
_cell_angle_alpha 90.00
_cell_angle_beta 93.743(4)
_cell_angle_gamma 90.00
_cell_formula_units_Z 8
_cell_length_a 7.292(2)
_cell_length_b 42.819(14)
_cell_length_c 17.234(6)
_cell_measurement_reflns_used 1992
_cell_measurement_temperature 100.15
_cell_measurement_theta_max 19.991
_cell_measurement_theta_min 4.278
_cell_volume 5370(3)
_computing_cell_refinement 'SAINT v8.27A (Bruker, 2012)'
_computing_data_reduction 'SAINT v8.27A (Bruker, 2012)'
_computing_molecular_graphics 'Olex2 (Dolomanov et al., 2009)'
_computing_publication_material 'Olex2 (Dolomanov et al., 2009)'
_computing_structure_refinement 'XL (Sheldrick, 2008)'
_computing_structure_solution 'SHELXS-97 (Sheldrick, 2008)'
_diffrn_ambient_temperature 100.15
_diffrn_measured_fraction_theta_full 0.961
_diffrn_measured_fraction_theta_max 0.961
_diffrn_radiation_monochromator graphite
_diffrn_radiation_type MoK\a
_diffrn_radiation_wavelength 0.71073
_diffrn_reflns_av_R_equivalents 0.1282
_diffrn_reflns_av_unetI/netI 0.1558
_diffrn_reflns_limit_h_max 8
_diffrn_reflns_limit_h_min -8
_diffrn_reflns_limit_k_max 50
_diffrn_reflns_limit_k_min -50
_diffrn_reflns_limit_l_max 20
_diffrn_reflns_limit_l_min -20
_diffrn_reflns_number 30814
_diffrn_reflns_theta_full 24.78
_diffrn_reflns_theta_max 24.78
_diffrn_reflns_theta_min 4.12
_diffrn_source 'fine-focus sealed tube'
_exptl_absorpt_coefficient_mu 17.526
_exptl_absorpt_correction_T_max 0.7451
_exptl_absorpt_correction_T_min 0.5418
_exptl_absorpt_correction_type multi-scan
_exptl_absorpt_process_details
;
SADABS-2012/1 (Bruker,2012) was used for absorption correction.
wR2(int) was 0.0939 before and 0.0684 after correction.
The Ratio of minimum to maximum transmission is 0.7272.
The \l/2 correction factor is 0.0015.
;
_exptl_crystal_colour 'clear yellowish yellow'
_exptl_crystal_colour_lustre clear
_exptl_crystal_colour_modifier yellowish
_exptl_crystal_colour_primary yellow
_exptl_crystal_density_diffrn 3.093
_exptl_crystal_density_method 'not measured'
_exptl_crystal_description needle
_exptl_crystal_F_000 4480
_exptl_crystal_recrystallization_method 'Slow evaporation in a 1:1 mixture of dichlromethane and dichloroethane'
_exptl_crystal_size_max 0.1
_exptl_crystal_size_mid 0.075
_exptl_crystal_size_min 0.05
_refine_diff_density_max 2.173
_refine_diff_density_min -1.911
_refine_diff_density_rms 0.433
_refine_ls_extinction_coef 0.00140(7)
_refine_ls_extinction_expression Fc^*^=kFc[1+0.001xFc^2^\l^3^/sin(2\q)]^-1/4^
_refine_ls_extinction_method SHELXL
_refine_ls_goodness_of_fit_ref 1.195
_refine_ls_hydrogen_treatment constr
_refine_ls_matrix_type full
_refine_ls_number_parameters 506
_refine_ls_number_reflns 8890
_refine_ls_number_restraints 0
_refine_ls_restrained_S_all 1.195
_refine_ls_R_factor_all 0.1563
_refine_ls_R_factor_gt 0.0945
_refine_ls_shift/su_max 0.001
_refine_ls_shift/su_mean 0.000
_refine_ls_structure_factor_coef Fsqd
_refine_ls_weighting_details 'calc w=1/[\s^2^(Fo^2^)+(0.0604P)^2^+88.0365P] where P=(Fo^2^+2Fc^2^)/3'
_refine_ls_weighting_scheme calc
_refine_ls_wR_factor_gt 0.1738
_refine_ls_wR_factor_ref 0.1886
_reflns_number_gt 5540
_reflns_number_total 8890
_reflns_threshold_expression >2sigma(I)
_cod_data_source_file cg501594t_si_001.cif
_cod_data_source_block 3
_cod_depositor_comments 'Adding full bibliography for 4512720--4512724.cif.'
_cod_original_cell_volume 5369(3)
_cod_database_code 4512722
_olex2_refinement_description
;
1. Fixed Uiso
 At 1.2 times of:
  All C(H) groups
2. Uiso/Uaniso restraints and constraints
Uanis(C12) = Uanis(C11) = Uanis(C10) = Uanis(C9) = Uanis(C8) = Uanis(C7) =
Uanis(C6) = Uanis(C5) = Uanis(C4) = Uanis(C3) = Uanis(C2) = Uanis(C42) =
Uanis(C18) = Uanis(C17) = Uanis(C16) = Uanis(C15) = Uanis(C14) = Uanis(C13)
Uanis(C28) = Uanis(C27) = Uanis(C26) = Uanis(C31) = Uanis(C20) = Uanis(C21) =
Uanis(C22) = Uanis(C23) = Uanis(C1C) = Uanis(C19) = Uanis(C34) = Uanis(C33) =
Uanis(C32) = Uanis(C30) = Uanis(C35) = Uanis(C29) = Uanis(C24) = Uanis(C25)
Uanis(C43) = Uanis(C1) = Uanis(C44) = Uanis(C45) = Uanis(C46) = Uanis(C47) =
Uanis(C40) = Uanis(C41) = Uanis(C39) = Uanis(C38) = Uanis(C36) = Uanis(C37)
3.a Aromatic/amide H refined with riding coordinates:
 C1(H1), C36(H36), C47(H47), C46(H46), C37(H37), C43(H43), C41(H41), C40(H40)
;

loop_
_space_group_symop_id
_space_group_symop_operation_xyz
1 'x, y, z'
2 '-x, y+1/2, -z+1/2'
3 '-x, -y, -z'
4 'x, -y-1/2, z-1/2'

loop_
_atom_site_label
_atom_site_type_symbol
_atom_site_fract_x
_atom_site_fract_y
_atom_site_fract_z
_atom_site_U_iso_or_equiv
_atom_site_adp_type
_atom_site_occupancy
_atom_site_calc_flag
_atom_site_refinement_flags_posn
Hg1 Hg 0.89290(16) 0.59486(3) 0.82552(7) 0.0280(4) Uani 1 d .
Hg2 Hg 1.09481(16) 0.52092(3) 0.88178(7) 0.0268(4) Uani 1 d .
Hg4 Hg 0.36464(16) 0.66544(3) 0.19279(7) 0.0277(4) Uani 1 d .
Hg3 Hg 0.92074(16) 0.53064(3) 0.68737(7) 0.0281(4) Uani 1 d .
Hg5 Hg 0.21192(16) 0.72534(3) 0.32172(7) 0.0283(4) Uani 1 d .
Hg6 Hg 0.36234(15) 0.74541(3) 0.13300(7) 0.0267(4) Uani 1 d .
S7 S 0.4826(11) 0.5024(2) 0.6535(5) 0.040(2) Uani 1 d .
S8 S 0.4247(11) 0.5791(2) 0.8210(5) 0.036(2) Uani 1 d .
S1 S 0.6981(10) 0.7244(2) 0.3256(5) 0.032(2) Uani 1 d .
S3 S 0.8109(10) 0.66689(19) 0.2443(5) 0.032(2) Uani 1 d .
S4 S 0.7919(11) 0.7657(2) 0.1730(5) 0.033(2) Uani 1 d .
S2 S 0.9280(11) 0.7082(2) 0.0976(5) 0.039(2) Uani 1 d .
S5 S 0.6069(10) 0.5169(2) 0.8331(5) 0.033(2) Uani 1 d .
S6 S 0.3163(12) 0.5647(2) 0.6383(5) 0.042(2) Uani 1 d .
F4 F 0.766(2) 0.6542(4) 0.7254(12) 0.048(5) Uani 1 d .
F5 F 0.124(2) 0.6923(4) 0.4785(10) 0.040(5) Uani 1 d .
F12 F 0.381(2) 0.6029(5) 0.2889(9) 0.042(5) Uani 1 d .
F13 F 0.155(3) 0.6323(4) 0.5271(11) 0.048(5) Uani 1 d .
F14 F 1.213(2) 0.5241(4) 1.0559(10) 0.042(5) Uani 1 d .
F1 F 0.288(2) 0.5884(4) 0.4331(10) 0.038(5) Uani 1 d .
F7 F 0.905(2) 0.6364(4) 0.9829(12) 0.043(5) Uani 1 d .
F2 F 0.685(2) 0.6626(4) 0.5736(11) 0.047(5) Uani 1 d .
F15 F 1.046(2) 0.6252(4) 1.1275(9) 0.041(5) Uani 1 d .
F16 F 0.776(2) 0.5562(4) 0.5261(10) 0.042(5) Uani 1 d .
F18 F 1.210(2) 0.5697(5) 1.1659(11) 0.051(6) Uani 1 d .
F9 F 0.096(2) 0.7894(4) 0.3997(10) 0.036(5) Uani 1 d .
F10 F 0.681(3) 0.6143(5) 0.4772(10) 0.046(5) Uani 1 d .
F3 F 1.288(3) 0.4543(5) 0.8977(14) 0.058(6) Uani 1 d .
C42 C 0.976(4) 0.5866(7) 0.9378(18) 0.0289(18) Uani 1 d .
C30 C 0.439(4) 0.7097(7) 0.0593(18) 0.0290(18) Uani 1 d .
C1 C 0.887(4) 0.7696(9) 0.0813(18) 0.036(3) Uani 1 d .
H1 H 0.9006 0.7895 0.0576 0.043 Uiso 1 calc R
C15 C 0.734(4) 0.6092(7) 0.5518(19) 0.0289(18) Uani 1 d .
C2 C 0.979(4) 0.6079(8) 0.9971(18) 0.0289(18) Uani 1 d .
C5 C 1.138(4) 0.5530(8) 1.0344(18) 0.0289(18) Uani 1 d .
F6 F 0.500(2) 0.7473(4) -0.0377(11) 0.040(5) Uani 1 d .
F8 F 0.467(2) 0.6252(4) 0.0462(10) 0.036(5) Uani 1 d .
F11 F 0.126(2) 0.8487(4) 0.3570(11) 0.046(5) Uani 1 d .
F17 F 1.292(2) 0.4053(4) 0.7952(12) 0.046(5) Uani 1 d .
C18 C 0.825(4) 0.6012(7) 0.7109(18) 0.0289(18) Uani 1 d .
C35 C 0.433(4) 0.6785(7) 0.0836(18) 0.0290(18) Uani 1 d .
C17 C 0.776(4) 0.6287(8) 0.6821(18) 0.0289(18) Uani 1 d .
C23 C 0.176(4) 0.6706(7) 0.4282(19) 0.0290(18) Uani 1 d .
C36 C 0.565(4) 0.5378(8) 0.9162(19) 0.036(3) Uani 1 d .
H36 H 0.5931 0.5285 0.9656 0.043 Uiso 1 calc R
C13 C 0.826(4) 0.5743(7) 0.6542(18) 0.0289(18) Uani 1 d .
C24 C 0.220(4) 0.7715(7) 0.2881(18) 0.0290(18) Uani 1 d .
C32 C 0.538(4) 0.6944(7) -0.0649(19) 0.0290(18) Uani 1 d .
F19 F 0.566(2) 0.6407(4) -0.0955(9) 0.037(5) Uani 1 d .
F1A F 0.590(2) 0.7019(4) -0.1366(9) 0.036(5) Uani 1 d .
F1B F 0.252(3) 0.8629(4) 0.2171(10) 0.045(5) Uani 1 d .
F1C F 1.128(3) 0.4116(5) 0.6504(11) 0.052(5) Uani 1 d .
C47 C 0.766(4) 0.6630(8) 0.3413(18) 0.036(3) Uani 1 d .
H47 H 0.7707 0.6435 0.3676 0.043 Uiso 1 calc R
C28 C 0.290(4) 0.8092(7) 0.1917(18) 0.0290(18) Uani 1 d .
C14 C 0.779(4) 0.5799(7) 0.5796(19) 0.0289(18) Uani 1 d .
C46 C 0.723(4) 0.6901(8) 0.3769(19) 0.036(3) Uani 1 d .
H46 H 0.7056 0.6900 0.4310 0.043 Uiso 1 calc R
C22 C 0.202(4) 0.6409(7) 0.4567(18) 0.0290(18) Uani 1 d .
C4 C 1.132(4) 0.5748(7) 1.0935(19) 0.0289(18) Uani 1 d .
C31 C 0.481(4) 0.7172(7) -0.0141(18) 0.0290(18) Uani 1 d .
C8 C 1.197(4) 0.4580(7) 0.8218(19) 0.0289(18) Uani 1 d .
C1C C 0.234(4) 0.6793(7) 0.3592(18) 0.0290(18) Uani 1 d .
C34 C 0.474(4) 0.6558(8) 0.0289(18) 0.0290(18) Uani 1 d .
C25 C 0.161(4) 0.7956(7) 0.3306(19) 0.0290(18) Uani 1 d .
C45 C 0.786(4) 0.7068(8) 0.2383(18) 0.036(3) Uani 1 d .
C19 C 0.301(4) 0.6549(7) 0.3045(18) 0.0290(18) Uani 1 d .
F1D F 0.355(2) 0.8177(4) 0.1216(11) 0.043(5) Uani 1 d .
F1E F 0.966(2) 0.4651(4) 0.6029(11) 0.043(5) Uani 1 d .
C16 C 0.723(4) 0.6343(8) 0.6028(18) 0.0289(18) Uani 1 d .
C38 C 0.474(4) 0.5426(8) 0.7713(19) 0.036(3) Uani 1 d .
C11 C 1.046(4) 0.4638(7) 0.6748(19) 0.0289(18) Uani 1 d .
C12 C 1.034(4) 0.4888(7) 0.7251(18) 0.0289(18) Uani 1 d .
C26 C 0.169(4) 0.8268(7) 0.3054(18) 0.0290(18) Uani 1 d .
C29 C 0.280(4) 0.7772(7) 0.2103(18) 0.0290(18) Uani 1 d .
C33 C 0.530(4) 0.6635(7) -0.0456(18) 0.0290(18) Uani 1 d .
C3 C 1.048(4) 0.6038(7) 1.0719(19) 0.0289(18) Uani 1 d .
C9 C 1.207(4) 0.4320(8) 0.7697(19) 0.0289(18) Uani 1 d .
C20 C 0.309(4) 0.6260(7) 0.3317(18) 0.0290(18) Uani 1 d .
C27 C 0.239(4) 0.8333(8) 0.2387(18) 0.0290(18) Uani 1 d .
C37 C 0.498(4) 0.5645(8) 0.9132(19) 0.036(3) Uani 1 d .
H37 H 0.4874 0.5765 0.9590 0.043 Uiso 1 calc R
C6 C 1.065(4) 0.5567(7) 0.9631(18) 0.0289(18) Uani 1 d .
C39 C 0.429(4) 0.5383(8) 0.6971(19) 0.036(3) Uani 1 d .
C7 C 1.115(4) 0.4862(7) 0.8002(18) 0.0289(18) Uani 1 d .
C43 C 0.939(4) 0.7437(8) 0.0477(19) 0.036(3) Uani 1 d .
H43 H 0.9816 0.7443 -0.0032 0.043 Uiso 1 calc R
C41 C 0.348(4) 0.5110(8) 0.5699(19) 0.036(3) Uani 1 d .
H41 H 0.3349 0.4964 0.5283 0.043 Uiso 1 calc R
C21 C 0.266(4) 0.6182(7) 0.4093(18) 0.0290(18) Uani 1 d .
C10 C 1.129(4) 0.4362(7) 0.7028(19) 0.0289(18) Uani 1 d .
C40 C 0.266(4) 0.5378(8) 0.5656(19) 0.036(3) Uani 1 d .
H40 H 0.1806 0.5426 0.5233 0.043 Uiso 1 calc R
C44 C 0.829(4) 0.7259(8) 0.1778(18) 0.036(3) Uani 1 d .

loop_
_atom_site_aniso_label
_atom_site_aniso_U_11
_atom_site_aniso_U_22
_atom_site_aniso_U_33
_atom_site_aniso_U_23
_atom_site_aniso_U_13
_atom_site_aniso_U_12
Hg1 0.0203(7) 0.0301(7) 0.0337(8) -0.0009(6) 0.0032(6) -0.0017(5)
Hg2 0.0208(7) 0.0303(7) 0.0297(8) -0.0014(6) 0.0044(6) -0.0013(5)
Hg4 0.0217(7) 0.0336(7) 0.0282(7) -0.0017(6) 0.0040(5) -0.0021(6)
Hg3 0.0212(7) 0.0326(7) 0.0307(8) -0.0010(6) 0.0047(6) -0.0021(5)
Hg5 0.0195(7) 0.0346(8) 0.0309(8) -0.0010(6) 0.0031(6) 0.0017(6)
Hg6 0.0176(6) 0.0333(7) 0.0296(8) -0.0020(6) 0.0049(5) 0.0012(5)
S7 0.031(5) 0.039(5) 0.052(6) -0.017(5) 0.014(5) -0.005(4)
S8 0.034(5) 0.040(5) 0.036(5) -0.006(4) 0.019(4) -0.004(4)
S1 0.023(4) 0.041(5) 0.032(5) -0.002(4) 0.007(4) 0.000(4)
S3 0.023(4) 0.028(5) 0.044(5) 0.002(4) -0.003(4) 0.007(4)
S4 0.023(4) 0.048(5) 0.029(5) -0.002(4) 0.008(4) 0.000(4)
S2 0.025(5) 0.047(6) 0.045(6) -0.007(5) 0.006(4) -0.001(4)
S5 0.021(4) 0.045(5) 0.032(5) 0.003(4) 0.001(4) 0.003(4)
S6 0.034(5) 0.066(7) 0.025(5) 0.012(5) 0.001(4) 0.002(5)
F4 0.036(11) 0.033(11) 0.076(15) 0.013(11) 0.001(11) 0.019(9)
F5 0.051(12) 0.047(12) 0.024(10) -0.001(9) 0.024(9) 0.004(10)
F12 0.045(12) 0.069(14) 0.010(9) -0.007(9) -0.010(8) 0.012(10)
F13 0.062(13) 0.041(12) 0.042(12) 0.007(10) 0.012(10) -0.014(10)
F14 0.048(12) 0.047(12) 0.029(11) 0.013(9) -0.009(9) -0.006(10)
F1 0.043(11) 0.037(11) 0.035(11) 0.014(9) 0.002(9) -0.009(9)
F7 0.029(10) 0.023(10) 0.078(15) -0.009(10) 0.009(10) 0.000(8)
F2 0.046(12) 0.046(12) 0.053(13) 0.020(10) 0.027(10) 0.025(10)
F15 0.048(12) 0.057(13) 0.019(10) -0.018(9) 0.006(9) -0.009(10)
F16 0.045(12) 0.052(12) 0.028(11) -0.002(10) -0.010(9) -0.009(10)
F18 0.028(10) 0.093(16) 0.030(12) 0.003(11) -0.007(9) -0.014(11)
F9 0.034(10) 0.041(11) 0.035(11) 0.004(9) 0.012(9) 0.009(9)
F10 0.048(12) 0.072(14) 0.018(11) -0.002(10) -0.002(9) 0.001(11)
F3 0.034(11) 0.050(13) 0.091(18) 0.000(12) 0.017(12) 0.007(10)
C42 0.021(4) 0.038(4) 0.029(5) -0.005(4) 0.011(4) -0.007(4)
C30 0.018(4) 0.037(4) 0.032(5) 0.001(4) -0.003(3) 0.000(4)
C1 0.023(5) 0.055(7) 0.030(6) 0.004(5) 0.006(5) -0.008(5)
C15 0.021(4) 0.038(4) 0.029(5) -0.005(4) 0.011(4) -0.007(4)
C2 0.021(4) 0.038(4) 0.029(5) -0.005(4) 0.011(4) -0.007(4)
C5 0.021(4) 0.038(4) 0.029(5) -0.005(4) 0.011(4) -0.007(4)
F6 0.028(10) 0.045(12) 0.049(12) 0.015(10) 0.013(9) -0.004(9)
F8 0.042(11) 0.029(10) 0.040(12) -0.014(9) 0.024(9) -0.004(8)
F11 0.042(11) 0.038(11) 0.057(13) -0.016(10) 0.004(10) 0.014(9)
F17 0.029(10) 0.049(12) 0.061(14) 0.002(11) 0.005(10) 0.010(9)
C18 0.021(4) 0.038(4) 0.029(5) -0.005(4) 0.011(4) -0.007(4)
C35 0.018(4) 0.037(4) 0.032(5) 0.001(4) -0.003(3) 0.000(4)
C17 0.021(4) 0.038(4) 0.029(5) -0.005(4) 0.011(4) -0.007(4)
C23 0.018(4) 0.037(4) 0.032(5) 0.001(4) -0.003(3) 0.000(4)
C36 0.023(5) 0.055(7) 0.030(6) 0.004(5) 0.006(5) -0.008(5)
C13 0.021(4) 0.038(4) 0.029(5) -0.005(4) 0.011(4) -0.007(4)
C24 0.018(4) 0.037(4) 0.032(5) 0.001(4) -0.003(3) 0.000(4)
C32 0.018(4) 0.037(4) 0.032(5) 0.001(4) -0.003(3) 0.000(4)
F19 0.047(11) 0.038(11) 0.027(10) -0.005(9) 0.009(9) 0.003(9)
F1A 0.045(11) 0.040(11) 0.023(10) 0.005(9) 0.003(9) -0.003(9)
F1B 0.080(15) 0.024(10) 0.030(11) 0.001(9) -0.005(10) -0.007(10)
F1C 0.044(12) 0.065(14) 0.046(13) 0.001(11) -0.001(10) 0.009(11)
C47 0.023(5) 0.055(7) 0.030(6) 0.004(5) 0.006(5) -0.008(5)
C28 0.018(4) 0.037(4) 0.032(5) 0.001(4) -0.003(3) 0.000(4)
C14 0.021(4) 0.038(4) 0.029(5) -0.005(4) 0.011(4) -0.007(4)
C46 0.023(5) 0.055(7) 0.030(6) 0.004(5) 0.006(5) -0.008(5)
C22 0.018(4) 0.037(4) 0.032(5) 0.001(4) -0.003(3) 0.000(4)
C4 0.021(4) 0.038(4) 0.029(5) -0.005(4) 0.011(4) -0.007(4)
C31 0.018(4) 0.037(4) 0.032(5) 0.001(4) -0.003(3) 0.000(4)
C8 0.021(4) 0.038(4) 0.029(5) -0.005(4) 0.011(4) -0.007(4)
C1C 0.018(4) 0.037(4) 0.032(5) 0.001(4) -0.003(3) 0.000(4)
C34 0.018(4) 0.037(4) 0.032(5) 0.001(4) -0.003(3) 0.000(4)
C25 0.018(4) 0.037(4) 0.032(5) 0.001(4) -0.003(3) 0.000(4)
C45 0.023(5) 0.055(7) 0.030(6) 0.004(5) 0.006(5) -0.008(5)
C19 0.018(4) 0.037(4) 0.032(5) 0.001(4) -0.003(3) 0.000(4)
F1D 0.055(12) 0.033(11) 0.045(13) -0.001(9) 0.025(10) -0.006(9)
F1E 0.033(11) 0.046(12) 0.049(13) -0.021(10) -0.004(10) -0.006(9)
C16 0.021(4) 0.038(4) 0.029(5) -0.005(4) 0.011(4) -0.007(4)
C38 0.023(5) 0.055(7) 0.030(6) 0.004(5) 0.006(5) -0.008(5)
C11 0.021(4) 0.038(4) 0.029(5) -0.005(4) 0.011(4) -0.007(4)
C12 0.021(4) 0.038(4) 0.029(5) -0.005(4) 0.011(4) -0.007(4)
C26 0.018(4) 0.037(4) 0.032(5) 0.001(4) -0.003(3) 0.000(4)
C29 0.018(4) 0.037(4) 0.032(5) 0.001(4) -0.003(3) 0.000(4)
C33 0.018(4) 0.037(4) 0.032(5) 0.001(4) -0.003(3) 0.000(4)
C3 0.021(4) 0.038(4) 0.029(5) -0.005(4) 0.011(4) -0.007(4)
C9 0.021(4) 0.038(4) 0.029(5) -0.005(4) 0.011(4) -0.007(4)
C20 0.018(4) 0.037(4) 0.032(5) 0.001(4) -0.003(3) 0.000(4)
C27 0.018(4) 0.037(4) 0.032(5) 0.001(4) -0.003(3) 0.000(4)
C37 0.023(5) 0.055(7) 0.030(6) 0.004(5) 0.006(5) -0.008(5)
C6 0.021(4) 0.038(4) 0.029(5) -0.005(4) 0.011(4) -0.007(4)
C39 0.023(5) 0.055(7) 0.030(6) 0.004(5) 0.006(5) -0.008(5)
C7 0.021(4) 0.038(4) 0.029(5) -0.005(4) 0.011(4) -0.007(4)
C43 0.023(5) 0.055(7) 0.030(6) 0.004(5) 0.006(5) -0.008(5)
C41 0.023(5) 0.055(7) 0.030(6) 0.004(5) 0.006(5) -0.008(5)
C21 0.018(4) 0.037(4) 0.032(5) 0.001(4) -0.003(3) 0.000(4)
C10 0.021(4) 0.038(4) 0.029(5) -0.005(4) 0.011(4) -0.007(4)
C40 0.023(5) 0.055(7) 0.030(6) 0.004(5) 0.006(5) -0.008(5)
C44 0.023(5) 0.055(7) 0.030(6) 0.004(5) 0.006(5) -0.008(5)

loop_
_atom_type_symbol
_atom_type_description
_atom_type_scat_dispersion_real
_atom_type_scat_dispersion_imag
_atom_type_scat_source
C C 0.0033 0.0016 'International Tables Vol C Tables 4.2.6.8 and 6.1.1.4'
H H 0.0000 0.0000 'International Tables Vol C Tables 4.2.6.8 and 6.1.1.4'
F F 0.0171 0.0103 'International Tables Vol C Tables 4.2.6.8 and 6.1.1.4'
Hg Hg -2.3894 9.2266 'International Tables Vol C Tables 4.2.6.8 and 6.1.1.4'
S S 0.1246 0.1234 'International Tables Vol C Tables 4.2.6.8 and 6.1.1.4'

loop_
_geom_angle_atom_site_label_1
_geom_angle_atom_site_label_2
_geom_angle_atom_site_label_3
_geom_angle
C42 Hg1 C18 175.9(12)
C7 Hg2 C6 178.1(12)
C35 Hg4 C19 176.6(12)
C12 Hg3 C13 175.2(12)
C24 Hg5 C1C 173.8(11)
C29 Hg6 C30 175.1(12)
C41 S7 C39 92.3(17)
C37 S8 C38 93.5(16)
C46 S1 C45 92.3(16)
C45 S3 C47 97.3(17)
C44 S4 C1 93.8(16)
C43 S2 C44 92.6(16)
C36 S5 C38 93.3(16)
C39 S6 C40 93.5(17)
C2 C42 Hg1 126(2)
C2 C42 C6 112(3)
C6 C42 Hg1 122(2)
C35 C30 Hg6 120(2)
C31 C30 Hg6 119(2)
C31 C30 C35 121(3)
C43 C1 S4 117(3)
F10 C15 C14 122(3)
F10 C15 C16 117(3)
C14 C15 C16 120(3)
F7 C2 C42 119(3)
F7 C2 C3 114(3)
C3 C2 C42 127(3)
C4 C5 F14 116(3)
C6 C5 F14 119(3)
C6 C5 C4 125(3)
C17 C18 Hg1 122(2)
C17 C18 C13 117(3)
C13 C18 Hg1 121(2)
C30 C35 Hg4 123(2)
C30 C35 C34 117(3)
C34 C35 Hg4 120(2)
F4 C17 C16 112(3)
C18 C17 F4 123(3)
C18 C17 C16 124(3)
F5 C23 C22 117(3)
C1C C23 F5 120(3)
C1C C23 C22 122(3)
C37 C36 S5 122(3)
C18 C13 Hg3 122(2)
C14 C13 Hg3 119(2)
C14 C13 C18 119(3)
C25 C24 Hg5 124(2)
C25 C24 C29 120(3)
C29 C24 Hg5 116(2)
F1A C32 C31 122(3)
F1A C32 C33 118(3)
C33 C32 C31 120(3)
C46 C47 S3 115(3)
F1D C28 C29 119(3)
F1D C28 C27 116(3)
C27 C28 C29 125(3)
F16 C14 C15 117(3)
C13 C14 F16 121(3)
C13 C14 C15 123(3)
C47 C46 S1 121(3)
F13 C22 C23 123(3)
F13 C22 C21 118(3)
C23 C22 C21 119(3)
F18 C4 C5 122(3)
F18 C4 C3 122(3)
C5 C4 C3 115(3)
C30 C31 F6 122(3)
C30 C31 C32 121(3)
F6 C31 C32 116(3)
F3 C8 C9 116(3)
C7 C8 F3 120(3)
C7 C8 C9 123(3)
C23 C1C Hg5 121(2)
C23 C1C C19 120(3)
C19 C1C Hg5 119(2)
F8 C34 C35 121(3)
F8 C34 C33 117(3)
C35 C34 C33 123(3)
F9 C25 C24 118(3)
F9 C25 C26 119(3)
C24 C25 C26 122(3)
S3 C45 S1 113.5(17)
C44 C45 S1 119(3)
C44 C45 S3 127(3)
C1C C19 Hg4 122(2)
C20 C19 Hg4 122(2)
C20 C19 C1C 116(3)
F2 C16 C15 119(3)
F2 C16 C17 124(3)
C15 C16 C17 117(3)
S5 C38 S8 111.4(18)
C39 C38 S8 122(3)
C39 C38 S5 126(3)
F1E C11 C12 121(3)
F1E C11 C10 120(3)
C12 C11 C10 119(3)
C11 C12 Hg3 121(2)
C11 C12 C7 119(3)
C7 C12 Hg3 120(2)
F11 C26 C25 116(3)
C27 C26 F11 123(3)
C27 C26 C25 120(3)
C24 C29 Hg6 128(2)
C28 C29 Hg6 119(2)
C28 C29 C24 113(3)
C32 C33 C34 118(3)
F19 C33 C32 123(3)
F19 C33 C34 119(3)
F15 C3 C2 125(3)
F15 C3 C4 116(3)
C2 C3 C4 119(3)
F17 C9 C8 119(3)
C10 C9 F17 126(3)
C10 C9 C8 115(3)
F12 C20 C21 117(3)
C19 C20 F12 120(3)
C19 C20 C21 123(3)
F1B C27 C28 122(3)
C26 C27 F1B 119(3)
C26 C27 C28 119(3)
C36 C37 S8 117(3)
C42 C6 Hg2 120(2)
C5 C6 Hg2 119(2)
C5 C6 C42 121(3)
S6 C39 S7 116.0(19)
C38 C39 S7 119(3)
C38 C39 S6 125(3)
C8 C7 Hg2 120(2)
C8 C7 C12 118(3)
C12 C7 Hg2 122(2)
C1 C43 S2 119(3)
C40 C41 S7 118(3)
F1 C21 C22 122(3)
F1 C21 C20 118(3)
C22 C21 C20 120(3)
F1C C10 C11 116(3)
C9 C10 F1C 118(3)
C9 C10 C11 126(3)
C41 C40 S6 118(3)
S4 C44 S2 117.1(18)
C45 C44 S4 125(3)
C45 C44 S2 117(3)

loop_
_geom_bond_atom_site_label_1
_geom_bond_atom_site_label_2
_geom_bond_distance
Hg1 C42 2.02(3)
Hg1 C18 2.02(3)
Hg2 C6 2.10(3)
Hg2 C7 2.06(3)
Hg4 C35 2.06(3)
Hg4 C19 2.06(3)
Hg3 C13 2.06(3)
Hg3 C12 2.06(3)
Hg5 C24 2.06(3)
Hg5 C1C 2.08(3)
Hg6 C30 2.09(3)
Hg6 C29 2.02(3)
S7 C39 1.76(4)
S7 C41 1.73(3)
S8 C38 1.83(4)
S8 C37 1.76(3)
S1 C46 1.72(3)
S1 C45 1.84(3)
S3 C47 1.73(3)
S3 C45 1.72(4)
S4 C1 1.77(3)
S4 C44 1.73(4)
S2 C43 1.75(3)
S2 C44 1.77(3)
S5 C36 1.73(3)
S5 C38 1.77(3)
S6 C39 1.70(3)
S6 C40 1.72(3)
F4 C17 1.33(3)
F5 C23 1.34(3)
F12 C20 1.36(3)
F13 C22 1.33(3)
F14 C5 1.39(4)
F1 C21 1.35(3)
F7 C2 1.35(4)
F2 C16 1.34(4)
F15 C3 1.33(3)
F16 C14 1.37(3)
F18 C4 1.35(4)
F9 C25 1.34(3)
F10 C15 1.34(3)
F3 C8 1.43(4)
C42 C2 1.37(4)
C42 C6 1.49(4)
C30 C35 1.40(4)
C30 C31 1.36(4)
C1 C43 1.32(4)
C15 C14 1.37(4)
C15 C16 1.40(4)
C2 C3 1.36(4)
C5 C4 1.39(4)
C5 C6 1.32(4)
F6 C31 1.36(3)
F8 C34 1.34(3)
F11 C26 1.35(3)
F17 C9 1.36(4)
C18 C17 1.32(4)
C18 C13 1.51(4)
C35 C34 1.40(4)
C17 C16 1.41(4)
C23 C22 1.37(4)
C23 C1C 1.34(4)
C36 C37 1.24(4)
C13 C14 1.33(4)
C24 C25 1.36(4)
C24 C29 1.46(4)
C32 F1A 1.35(3)
C32 C31 1.39(4)
C32 C33 1.37(4)
F19 C33 1.34(3)
F1B C27 1.32(3)
F1C C10 1.39(4)
C47 C46 1.36(4)
C28 F1D 1.38(3)
C28 C29 1.41(4)
C28 C27 1.38(4)
C22 C21 1.37(4)
C4 C3 1.42(4)
C8 C9 1.44(4)
C8 C7 1.39(4)
C1C C19 1.51(4)
C34 C33 1.41(4)
C25 C26 1.40(4)
C45 C44 1.38(4)
C19 C20 1.32(4)
F1E C11 1.34(4)
C38 C39 1.31(4)
C11 C12 1.38(4)
C11 C10 1.40(4)
C12 C7 1.39(4)
C26 C27 1.32(4)
C9 C10 1.27(4)
C20 C21 1.43(4)
C41 C40 1.30(4)

loop_
_geom_torsion_atom_site_label_1
_geom_torsion_atom_site_label_2
_geom_torsion_atom_site_label_3
_geom_torsion_atom_site_label_4
_geom_torsion
Hg1 C42 C2 F7 6(4)
Hg1 C42 C2 C3 -174(2)
Hg1 C42 C6 Hg2 -3(3)
Hg1 C42 C6 C5 172(2)
Hg1 C18 C17 F4 -1(4)
Hg1 C18 C17 C16 -179(2)
Hg1 C18 C13 Hg3 -6(3)
Hg1 C18 C13 C14 180(2)
Hg4 C35 C34 F8 1(4)
Hg4 C35 C34 C33 -177(2)
Hg4 C19 C20 F12 8(4)
Hg4 C19 C20 C21 180(2)
Hg3 C13 C14 F16 7(4)
Hg3 C13 C14 C15 -173(2)
Hg3 C12 C7 Hg2 9(3)
Hg3 C12 C7 C8 -177(2)
Hg5 C24 C25 F9 1(4)
Hg5 C24 C25 C26 180(2)
Hg5 C24 C29 Hg6 -2(3)
Hg5 C24 C29 C28 -178(2)
Hg5 C1C C19 Hg4 -2(3)
Hg5 C1C C19 C20 -179(2)
Hg6 C30 C35 Hg4 -4(3)
Hg6 C30 C35 C34 176(2)
Hg6 C30 C31 F6 10(4)
Hg6 C30 C31 C32 178(2)
S7 C41 C40 S6 7(4)
S8 C38 C39 S7 179.7(16)
S8 C38 C39 S6 -2(4)
S1 C45 C44 S4 -5(4)
S1 C45 C44 S2 175.8(17)
S3 C47 C46 S1 5(4)
S3 C45 C44 S4 176.9(19)
S3 C45 C44 S2 -2(4)
S4 C1 C43 S2 -5(4)
S5 C36 C37 S8 7(4)
S5 C38 C39 S7 7(4)
S5 C38 C39 S6 -174.9(17)
F4 C17 C16 F2 6(4)
F4 C17 C16 C15 178(2)
F5 C23 C22 F13 9(4)
F5 C23 C22 C21 -176(3)
F5 C23 C1C Hg5 -9(4)
F5 C23 C1C C19 177(3)
F12 C20 C21 F1 -4(4)
F12 C20 C21 C22 177(3)
F13 C22 C21 F1 -2(4)
F13 C22 C21 C20 177(3)
F14 C5 C4 F18 6(4)
F14 C5 C4 C3 -177(2)
F14 C5 C6 Hg2 -8(4)
F14 C5 C6 C42 177(2)
F7 C2 C3 F15 0(4)
F7 C2 C3 C4 -179(2)
F18 C4 C3 F15 -1(4)
F18 C4 C3 C2 177(3)
F9 C25 C26 F11 6(4)
F9 C25 C26 C27 177(3)
F10 C15 C14 F16 3(4)
F10 C15 C14 C13 -177(3)
F10 C15 C16 F2 -9(4)
F10 C15 C16 C17 179(2)
F3 C8 C9 F17 3(4)
F3 C8 C9 C10 -179(2)
F3 C8 C7 Hg2 -8(3)
F3 C8 C7 C12 178(2)
C42 C2 C3 F15 -180(3)
C42 C2 C3 C4 2(5)
C30 C35 C34 F8 -178(3)
C30 C35 C34 C33 3(4)
C1 S4 C44 S2 -2(2)
C1 S4 C44 C45 179(3)
C2 C42 C6 Hg2 -176(2)
C2 C42 C6 C5 -1(4)
C5 C4 C3 F15 -178(2)
C5 C4 C3 C2 1(4)
F8 C34 C33 C32 180(3)
F8 C34 C33 F19 3(4)
F11 C26 C27 F1B -7(4)
F11 C26 C27 C28 176(3)
F17 C9 C10 F1C 0(4)
F17 C9 C10 C11 -178(3)
C18 C17 C16 F2 -176(3)
C18 C17 C16 C15 -4(4)
C18 C13 C14 F16 -179(2)
C18 C13 C14 C15 2(4)
C35 C30 C31 F6 -176(3)
C35 C30 C31 C32 -7(5)
C35 C34 C33 C32 -2(4)
C35 C34 C33 F19 -179(3)
C17 C18 C13 Hg3 174(2)
C17 C18 C13 C14 0(4)
C23 C22 C21 F1 -178(3)
C23 C22 C21 C20 1(4)
C23 C1C C19 Hg4 173(2)
C23 C1C C19 C20 -4(4)
C36 S5 C38 S8 14.7(18)
C36 S5 C38 C39 -172(3)
C13 C18 C17 F4 179(2)
C13 C18 C17 C16 1(4)
C24 C25 C26 F11 -173(3)
C24 C25 C26 C27 -1(5)
F1A C32 C31 C30 -176(3)
F1A C32 C31 F6 -7(4)
F1A C32 C33 F19 -2(4)
F1A C32 C33 C34 -180(2)
C47 S3 C45 S1 -8(2)
C47 S3 C45 C44 170(3)
C14 C15 C16 F2 178(3)
C14 C15 C16 C17 6(4)
C46 S1 C45 S3 9.5(19)
C46 S1 C45 C44 -169(3)
C22 C23 C1C Hg5 -175(2)
C22 C23 C1C C19 10(5)
C4 C5 C6 Hg2 179(2)
C4 C5 C6 C42 4(5)
C31 C30 C35 Hg4 -178(2)
C31 C30 C35 C34 1(4)
C31 C32 C33 F19 173(3)
C31 C32 C33 C34 -4(4)
C8 C9 C10 F1C -178(2)
C8 C9 C10 C11 4(4)
C1C C23 C22 F13 176(3)
C1C C23 C22 C21 -9(5)
C1C C19 C20 F12 -175(2)
C1C C19 C20 C21 -4(4)
C25 C24 C29 Hg6 -177(2)
C25 C24 C29 C28 7(4)
C25 C26 C27 F1B -178(3)
C25 C26 C27 C28 5(5)
C45 S1 C46 C47 -9(3)
C45 S3 C47 C46 2(3)
C19 C20 C21 F1 -176(3)
C19 C20 C21 C22 5(5)
F1D C28 C29 Hg6 0(4)
F1D C28 C29 C24 176(2)
F1D C28 C27 F1B 1(4)
F1D C28 C27 C26 178(3)
F1E C11 C12 Hg3 -7(4)
F1E C11 C12 C7 178(2)
F1E C11 C10 F1C 3(4)
F1E C11 C10 C9 -180(3)
C16 C15 C14 F16 176(2)
C16 C15 C14 C13 -5(5)
C38 S8 C37 C36 4(3)
C38 S5 C36 C37 -14(3)
C11 C12 C7 Hg2 -177(2)
C11 C12 C7 C8 -3(4)
C12 C11 C10 F1C 177(2)
C12 C11 C10 C9 -5(5)
C29 C24 C25 F9 176(2)
C29 C24 C25 C26 -6(5)
C29 C28 C27 F1B -180(3)
C29 C28 C27 C26 -3(5)
C33 C32 C31 C30 9(5)
C33 C32 C31 F6 178(3)
C9 C8 C7 Hg2 176(2)
C9 C8 C7 C12 2(4)
C27 C28 C29 Hg6 -180(2)
C27 C28 C29 C24 -4(4)
C37 S8 C38 S5 -12.5(18)
C37 S8 C38 C39 174(3)
C6 C42 C2 F7 179(2)
C6 C42 C2 C3 -1(4)
C6 C5 C4 F18 180(3)
C6 C5 C4 C3 -3(4)
C39 S7 C41 C40 2(3)
C39 S6 C40 C41 -12(3)
C7 C8 C9 F17 179(2)
C7 C8 C9 C10 -3(4)
C43 S2 C44 S4 0(2)
C43 S2 C44 C45 179(3)
C41 S7 C39 S6 -9.8(19)
C41 S7 C39 C38 169(3)
C10 C11 C12 Hg3 178(2)
C10 C11 C12 C7 4(4)
C40 S6 C39 S7 12.5(19)
C40 S6 C39 C38 -166(3)
C44 S4 C1 C43 4(3)
C44 S2 C43 C1 3(3)
